data_1556224
loop_
_publ_author_name
'Palao, Eduardo'
'Agarrabeitia, Antonia R.'
'Ba\~nuelos-Prieto, Jorge'
'Lopez, Teresa Arbeloa'
'Lopez-Arbeloa, I\~nigo'
'Armesto, Diego'
'Ortiz, Maria J.'

_publ_section_title
;
 8-Functionalization of alkyl-substituted-3,8-dimethyl BODIPYs by
 Knoevenagel condensation.
;
_journal_issue 17
_journal_name_full 'Organic letters'
_journal_page_first 4454
_journal_page_last 4457
_journal_paper_doi 10.1021/ol401993p
_journal_volume 15
_journal_year 2013
_chemical_compound_source 'synthesis as described'
_chemical_formula_moiety 'C23 H24 B F2 N3 O'
_chemical_formula_sum 'C23 H24 B F2 N3 O'
_chemical_formula_weight 407.26
_space_group_crystal_system monoclinic
_space_group_IT_number 15
_space_group_name_Hall '-C 2yc'
_space_group_name_H-M_alt 'C 1 2/c 1'
_symmetry_cell_setting monoclinic
_symmetry_Int_Tables_number 15
_symmetry_space_group_name_Hall '-C 2yc'
_symmetry_space_group_name_H-M 'C 1 2/c 1'
_atom_sites_solution_hydrogens geom
_atom_sites_solution_primary direct
_atom_sites_solution_secondary difmap
_audit_creation_date 2013-07-09T13:09:04-00:00
_audit_creation_method 'WinGX routine CIF_UPDATE'
_cell_angle_alpha 90
_cell_angle_beta 117.842(4)
_cell_angle_gamma 90
_cell_formula_units_Z 8
_cell_length_a 26.6729(10)
_cell_length_b 7.6463(2)
_cell_length_c 22.0381(7)
_cell_measurement_reflns_used 6677
_cell_measurement_temperature 100(2)
_cell_measurement_theta_max 73.9249
_cell_measurement_theta_min 3.3513
_cell_measurement_wavelength 1.54184
_cell_volume 3974.3(3)
_computing_cell_refinement 'CrysAlis Pro (Oxford Diffraction Ltd., 2011)'
_computing_data_collection 'CrysAlis Pro (Oxford Diffraction Ltd., 2011)'
_computing_data_reduction 'CrysAlis Pro (Oxford Diffraction Ltd., 2011)'
_computing_molecular_graphics 'Diamond v.3.2f (Crystal Impact GbR, 2008)'
_computing_publication_material 'WinGX publication routines (Farrugia, 1999)'
_computing_structure_refinement 'SHELXL-97 (Sheldrick, 2008)'
_computing_structure_solution 'OLEX2 (Dolomanov et al, 2010)'
_diffrn_ambient_temperature 100(2)
_diffrn_detector 'CCD plate'
_diffrn_detector_area_resol_mean 5.2012
_diffrn_detector_type Atlas
_diffrn_measured_fraction_theta_full 0.998
_diffrn_measured_fraction_theta_max 0.998
_diffrn_measurement_details
;
#__ type_ start__ end____ width___ exp.time_
  1 omega  -35.00   52.00   1.0000    4.0000
omega____ theta____ kappa____ phi______ frames
    -       40.5756  -77.0000   30.0000 87

#__ type_ start__ end____ width___ exp.time_
  2 omega   21.00  112.00   1.0000    4.0000
omega____ theta____ kappa____ phi______ frames
    -       40.5756   38.0000  150.0000 91

#__ type_ start__ end____ width___ exp.time_
  3 omega   41.00   91.00   1.0000    4.0000
omega____ theta____ kappa____ phi______ frames
    -       40.5756 -125.0000  -30.0000 50

#__ type_ start__ end____ width___ exp.time_
  4 omega   44.00   76.00   1.0000   20.0000
omega____ theta____ kappa____ phi______ frames
    -      108.3609  -45.0000    0.0000 32

#__ type_ start__ end____ width___ exp.time_
  5 omega   26.00   94.00   1.0000   20.0000
omega____ theta____ kappa____ phi______ frames
    -      108.3609  -94.0000 -120.0000 68

#__ type_ start__ end____ width___ exp.time_
  6 omega   49.00   77.00   1.0000   20.0000
omega____ theta____ kappa____ phi______ frames
    -      108.3609  -45.0000  -30.0000 28

#__ type_ start__ end____ width___ exp.time_
  7 omega   30.00   68.00   1.0000   20.0000
omega____ theta____ kappa____ phi______ frames
    -      108.3609  -30.0000   30.0000 38

#__ type_ start__ end____ width___ exp.time_
  8 omega   29.00   66.00   1.0000   20.0000
omega____ theta____ kappa____ phi______ frames
    -      108.3609  -25.0000   60.0000 37

#__ type_ start__ end____ width___ exp.time_
  9 omega   30.00   62.00   1.0000   20.0000
omega____ theta____ kappa____ phi______ frames
    -      108.3609  -30.0000  -90.0000 32

#__ type_ start__ end____ width___ exp.time_
 10 omega   32.00   58.00   1.0000   20.0000
omega____ theta____ kappa____ phi______ frames
    -      108.3609  -30.0000  120.0000 26

#__ type_ start__ end____ width___ exp.time_
 11 omega   88.00  113.00   1.0000   20.0000
omega____ theta____ kappa____ phi______ frames
    -      108.3609 -125.0000  -60.0000 25

#__ type_ start__ end____ width___ exp.time_
 12 omega   62.00  139.00   1.0000   20.0000
omega____ theta____ kappa____ phi______ frames
    -      108.3609  -61.0000   30.0000 77

#__ type_ start__ end____ width___ exp.time_
 13 omega   30.00   69.00   1.0000   20.0000
omega____ theta____ kappa____ phi______ frames
    -      108.3609  -30.0000  -60.0000 39

#__ type_ start__ end____ width___ exp.time_
 14 omega   37.00   76.00   1.0000   20.0000
omega____ theta____ kappa____ phi______ frames
    -      108.3609  -45.0000  150.0000 39

#__ type_ start__ end____ width___ exp.time_
 15 omega  -16.00   66.00   1.0000    4.0000
omega____ theta____ kappa____ phi______ frames
    -       40.5756  -99.0000 -180.0000 82

#__ type_ start__ end____ width___ exp.time_
 16 omega  -24.00   38.00   1.0000    4.0000
omega____ theta____ kappa____ phi______ frames
    -       40.5756  -77.0000 -120.0000 62

#__ type_ start__ end____ width___ exp.time_
 17 omega    9.00   48.00   1.0000    4.0000
omega____ theta____ kappa____ phi______ frames
    -       40.5756 -125.0000    0.0000 39

#__ type_ start__ end____ width___ exp.time_
 18 omega   46.00  109.00   1.0000   20.0000
omega____ theta____ kappa____ phi______ frames
    -      108.3609  -94.0000  -30.0000 63

#__ type_ start__ end____ width___ exp.time_
 19 omega  130.00  157.00   1.0000   20.0000
omega____ theta____ kappa____ phi______ frames
    -      108.3609   45.0000   30.0000 27

#__ type_ start__ end____ width___ exp.time_
 20 omega   56.00  112.00   1.0000   20.0000
omega____ theta____ kappa____ phi______ frames
    -      108.3609 -125.0000 -150.0000 56

#__ type_ start__ end____ width___ exp.time_
 21 omega   34.00   66.00   1.0000   20.0000
omega____ theta____ kappa____ phi______ frames
    -      108.3609  -30.0000 -120.0000 32

#__ type_ start__ end____ width___ exp.time_
 22 omega   60.00  104.00   1.0000   20.0000
omega____ theta____ kappa____ phi______ frames
    -      108.3609  -94.0000   60.0000 44

#__ type_ start__ end____ width___ exp.time_
 23 omega   79.00  111.00   1.0000   20.0000
omega____ theta____ kappa____ phi______ frames
    -      108.3609  125.0000   30.0000 32

#__ type_ start__ end____ width___ exp.time_
 24 omega   43.00   68.00   1.0000   20.0000
omega____ theta____ kappa____ phi______ frames
    -      108.3609  -30.0000 -180.0000 25

#__ type_ start__ end____ width___ exp.time_
 25 omega   40.00   71.00   1.0000   20.0000
omega____ theta____ kappa____ phi______ frames
    -      108.3609  -77.0000  -90.0000 31

#__ type_ start__ end____ width___ exp.time_
 26 omega  101.00  127.00   1.0000   20.0000
omega____ theta____ kappa____ phi______ frames
    -      108.3609  -77.0000  -90.0000 26

#__ type_ start__ end____ width___ exp.time_
 27 omega   51.00   96.00   1.0000   20.0000
omega____ theta____ kappa____ phi______ frames
    -      108.3609   15.0000 -150.0000 45

#__ type_ start__ end____ width___ exp.time_
 28 omega  105.00  156.00   1.0000   20.0000
omega____ theta____ kappa____ phi______ frames
    -      108.3609   15.0000 -150.0000 51

#__ type_ start__ end____ width___ exp.time_
 29 omega   32.00   69.00   1.0000   20.0000
omega____ theta____ kappa____ phi______ frames
    -      108.3609  -30.0000 -150.0000 37

;
_diffrn_measurement_device '\k-geometry diffractometer'
_diffrn_measurement_device_type 'Agilent SuperNova'
_diffrn_measurement_method '\w scans'
_diffrn_orient_matrix_UB_11 -0.0550588
_diffrn_orient_matrix_UB_12 0.0525128
_diffrn_orient_matrix_UB_13 0.001872
_diffrn_orient_matrix_UB_21 -0.0282804
_diffrn_orient_matrix_UB_22 0.0389858
_diffrn_orient_matrix_UB_23 -0.0775217
_diffrn_orient_matrix_UB_31 -0.0208565
_diffrn_orient_matrix_UB_32 -0.1905421
_diffrn_orient_matrix_UB_33 -0.0153702
_diffrn_radiation_monochromator 'Multilayer optics'
_diffrn_radiation_probe x-ray
_diffrn_radiation_source 'Nova (Cu) X-ray micro-source'
_diffrn_radiation_type CuK\a
_diffrn_radiation_wavelength 1.54184
_diffrn_reflns_av_R_equivalents 0.0308
_diffrn_reflns_av_unetI/netI 0.0831
_diffrn_reflns_limit_h_max 29
_diffrn_reflns_limit_h_min -32
_diffrn_reflns_limit_k_max 5
_diffrn_reflns_limit_k_min -9
_diffrn_reflns_limit_l_max 27
_diffrn_reflns_limit_l_min -27
_diffrn_reflns_number 14384
_diffrn_reflns_theta_full 71.99
_diffrn_reflns_theta_max 71.99
_diffrn_reflns_theta_min 3.75
_diffrn_source 'fine-focus sealed tube'
_diffrn_source_current 0.8
_diffrn_source_power 0.04
_diffrn_source_voltage 50
_exptl_absorpt_coefficient_mu 0.794
_exptl_absorpt_correction_T_max 0.976
_exptl_absorpt_correction_T_min 0.818
_exptl_absorpt_correction_type analytical
_exptl_absorpt_process_details
;
        CrysAlisPro, Agilent Technologies,
        Version 1.171.35.21 (release 20-01-2012 CrysAlis171 .NET)
        (compiled Jan 23 2012,18:06:46)
Analytical numeric absorption correction using a multifaceted crystal
                        model based on expressions derived by R.C. Clark & J.S.
        (Clark, R. C. & Reid, J. S. (1995). Acta Cryst. A51, 887-897)
;
_exptl_crystal_colour red
_exptl_crystal_density_diffrn 1.361
_exptl_crystal_density_method 'not measured'
_exptl_crystal_description plate
_exptl_crystal_F_000 1712
_exptl_crystal_size_max 0.4651
_exptl_crystal_size_mid 0.0846
_exptl_crystal_size_min 0.0311
_refine_diff_density_max 0.364
_refine_diff_density_min -0.353
_refine_diff_density_rms 0.049
_refine_ls_extinction_method none
_refine_ls_goodness_of_fit_ref 1.032
_refine_ls_hydrogen_treatment noref
_refine_ls_matrix_type full
_refine_ls_number_parameters 275
_refine_ls_number_reflns 3896
_refine_ls_number_restraints 0
_refine_ls_restrained_S_all 1.032
_refine_ls_R_factor_all 0.0456
_refine_ls_R_factor_gt 0.0385
_refine_ls_shift/su_max 0.054
_refine_ls_shift/su_mean 0.001
_refine_ls_structure_factor_coef Fsqd
_refine_ls_weighting_details 'calc w=1/[\s^2^(Fo^2^)+(0.0551P)^2^+3.0963P] where P=(Fo^2^+2Fc^2^)/3'
_refine_ls_weighting_scheme calc
_refine_ls_wR_factor_gt 0.1009
_refine_ls_wR_factor_ref 0.1066
_reflns_number_gt 3343
_reflns_number_total 3896
_reflns_threshold_expression >2sigma(I)
_cod_data_source_file ol401993p_si_007.cif
_cod_data_source_block 8aceto
_cod_original_cell_volume 3974.3(2)
_cod_database_code 1556224

loop_
_space_group_symop_id
_space_group_symop_operation_xyz
1 'x, y, z'
2 '-x, y, -z+1/2'
3 'x+1/2, y+1/2, z'
4 '-x+1/2, y+1/2, -z+1/2'
5 '-x, -y, -z'
6 'x, -y, z-1/2'
7 '-x+1/2, -y+1/2, -z'
8 'x+1/2, -y+1/2, z-1/2'

loop_
_atom_site_label
_atom_site_type_symbol
_atom_site_fract_x
_atom_site_fract_y
_atom_site_fract_z
_atom_site_U_iso_or_equiv
_atom_site_adp_type
_atom_site_occupancy
_atom_site_symmetry_multiplicity
_atom_site_calc_flag
_atom_site_refinement_flags
F2 F 0.56766(4) 0.60197(12) 0.53162(4) 0.0275(2) Uani 1 1 d .
F1 F 0.56991(4) 0.30503(11) 0.53465(4) 0.0284(2) Uani 1 1 d .
N1 N 0.61962(5) 0.46021(14) 0.64209(5) 0.0184(2) Uani 1 1 d .
N2 N 0.65486(5) 0.46086(16) 0.55644(6) 0.0222(3) Uani 1 1 d .
O1 O 1.10009(5) 0.65415(17) 0.89466(5) 0.0355(3) Uani 1 1 d .
N3 N 1.05454(5) 0.48241(15) 0.93820(6) 0.0210(2) Uani 1 1 d .
H3 H 1.0608 0.4149 0.9734 0.025 Uiso 1 1 calc R
C15 C 0.99789(6) 0.49185(17) 0.88620(7) 0.0184(3) Uani 1 1 d .
C4 C 0.67609(6) 0.45120(17) 0.69443(6) 0.0184(3) Uani 1 1 d .
C12 C 0.88278(6) 0.49997(17) 0.78784(7) 0.0189(3) Uani 1 1 d .
C14 C 0.95650(6) 0.42119(17) 0.90109(7) 0.0205(3) Uani 1 1 d .
H14 H 0.9673 0.3708 0.9449 0.025 Uiso 1 1 calc R
C3 C 0.67467(6) 0.46395(17) 0.75882(7) 0.0196(3) Uani 1 1 d .
C22 C 1.10090(6) 0.56462(19) 0.94090(7) 0.0237(3) Uani 1 1 d .
C16 C 0.98177(6) 0.56470(18) 0.82159(7) 0.0204(3) Uani 1 1 d .
H16 H 1.0095 0.6107 0.8104 0.024 Uiso 1 1 calc R
C19 C 0.59458(6) 0.49108(18) 0.79352(7) 0.0228(3) Uani 1 1 d .
H19A H 0.6205 0.432 0.8369 0.027 Uiso 1 1 calc R
H19B H 0.5577 0.4292 0.7741 0.027 Uiso 1 1 calc R
C5 C 0.72088(6) 0.44003(17) 0.67888(7) 0.0192(3) Uani 1 1 d .
C11 C 0.82390(6) 0.50777(18) 0.73407(7) 0.0207(3) Uani 1 1 d .
H11 H 0.8164 0.5781 0.6952 0.025 Uiso 1 1 calc R
C10 C 0.77939(6) 0.42606(18) 0.73387(7) 0.0205(3) Uani 1 1 d .
H10 H 0.7862 0.3539 0.7721 0.025 Uiso 1 1 calc R
C1 C 0.58557(6) 0.47454(17) 0.67135(7) 0.0194(3) Uani 1 1 d .
C13 C 0.90002(6) 0.42411(18) 0.85264(7) 0.0207(3) Uani 1 1 d .
H13 H 0.8725 0.3741 0.8633 0.025 Uiso 1 1 calc R
C2 C 0.61866(6) 0.47691(17) 0.74407(7) 0.0202(3) Uani 1 1 d .
C17 C 0.92473(6) 0.56917(17) 0.77392(7) 0.0205(3) Uani 1 1 d .
H17 H 0.9139 0.6211 0.7304 0.025 Uiso 1 1 calc R
C7 C 0.74563(6) 0.4253(2) 0.57838(7) 0.0281(3) Uani 1 1 d .
H7 H 0.7855 0.4084 0.6016 0.034 Uiso 1 1 calc R
C6 C 0.70984(6) 0.44139(18) 0.60872(7) 0.0208(3) Uani 1 1 d .
C9 C 0.65639(7) 0.4608(2) 0.49585(7) 0.0299(3) Uani 1 1 d .
H9 H 0.6244 0.4739 0.452 0.036 Uiso 1 1 calc R
C21 C 0.72426(6) 0.4659(2) 0.82947(7) 0.0258(3) Uani 1 1 d .
H21A H 0.7423 0.3505 0.84 0.039 Uiso 1 1 calc R
H21B H 0.7111 0.4947 0.8631 0.039 Uiso 1 1 calc R
H21C H 0.7517 0.5539 0.8316 0.039 Uiso 1 1 calc R
C18 C 0.52276(6) 0.48684(19) 0.63078(7) 0.0239(3) Uani 1 1 d .
H18A H 0.5114 0.6101 0.6238 0.036 Uiso 1 1 calc R
H18B H 0.5052 0.4283 0.6557 0.036 Uiso 1 1 calc R
H18C H 0.5103 0.4302 0.5862 0.036 Uiso 1 1 calc R
C23 C 1.15460(6) 0.5376(2) 1.00734(8) 0.0334(4) Uani 1 1 d .
H23A H 1.1837 0.4853 0.9977 0.05 Uiso 1 1 calc R
H23B H 1.1469 0.4593 1.0372 0.05 Uiso 1 1 calc R
H23C H 1.1681 0.6505 1.0303 0.05 Uiso 1 1 calc R
C8 C 0.71145(7) 0.4390(2) 0.50749(8) 0.0347(4) Uani 1 1 d .
H8 H 0.7239 0.4342 0.4736 0.042 Uiso 1 1 calc R
B1 B 0.60063(7) 0.4576(2) 0.56394(8) 0.0206(3) Uani 1 1 d .
C20 C 0.58587(7) 0.6802(2) 0.80912(8) 0.0285(3) Uani 1 1 d .
H20A H 0.5598 0.7391 0.7664 0.043 Uiso 1 1 calc R
H20B H 0.6224 0.7413 0.8298 0.043 Uiso 1 1 calc R
H20C H 0.5699 0.6813 0.8411 0.043 Uiso 1 1 calc R

loop_
_atom_site_aniso_label
_atom_site_aniso_U_11
_atom_site_aniso_U_22
_atom_site_aniso_U_33
_atom_site_aniso_U_23
_atom_site_aniso_U_13
_atom_site_aniso_U_12
F2 0.0286(4) 0.0355(5) 0.0157(4) 0.0034(3) 0.0080(3) 0.0131(4)
F1 0.0281(4) 0.0340(5) 0.0213(4) -0.0106(3) 0.0101(3) -0.0049(3)
N1 0.0182(5) 0.0216(5) 0.0133(5) -0.0003(4) 0.0056(4) 0.0014(4)
N2 0.0216(6) 0.0309(6) 0.0122(5) 0.0009(4) 0.0064(5) 0.0036(5)
O1 0.0293(6) 0.0513(7) 0.0208(5) 0.0069(5) 0.0074(4) -0.0129(5)
N3 0.0201(6) 0.0272(6) 0.0131(5) 0.0038(4) 0.0057(4) 0.0007(4)
C15 0.0202(6) 0.0181(6) 0.0145(6) -0.0004(5) 0.0063(5) 0.0012(5)
C4 0.0196(6) 0.0203(6) 0.0122(6) -0.0007(5) 0.0048(5) 0.0002(5)
C12 0.0206(7) 0.0183(6) 0.0157(6) -0.0007(5) 0.0067(5) 0.0022(5)
C14 0.0236(7) 0.0232(6) 0.0146(6) 0.0023(5) 0.0089(5) 0.0010(5)
C3 0.0246(7) 0.0197(6) 0.0142(6) -0.0002(5) 0.0090(5) -0.0003(5)
C22 0.0213(7) 0.0314(7) 0.0162(6) -0.0016(5) 0.0070(5) -0.0022(5)
C16 0.0219(7) 0.0226(6) 0.0161(6) 0.0010(5) 0.0086(5) -0.0016(5)
C19 0.0271(7) 0.0268(7) 0.0186(6) 0.0011(5) 0.0141(6) -0.0003(5)
C5 0.0222(7) 0.0188(6) 0.0146(6) -0.0004(5) 0.0069(5) 0.0015(5)
C11 0.0234(7) 0.0218(6) 0.0151(6) 0.0012(5) 0.0075(5) 0.0036(5)
C10 0.0216(7) 0.0239(7) 0.0143(6) 0.0004(5) 0.0071(5) 0.0029(5)
C1 0.0224(7) 0.0191(6) 0.0173(6) 0.0002(5) 0.0097(5) -0.0003(5)
C13 0.0213(7) 0.0244(7) 0.0180(6) 0.0009(5) 0.0104(5) 0.0000(5)
C2 0.0259(7) 0.0196(6) 0.0164(6) 0.0007(5) 0.0109(5) -0.0006(5)
C17 0.0249(7) 0.0212(6) 0.0136(6) 0.0015(5) 0.0074(5) 0.0004(5)
C7 0.0224(7) 0.0442(9) 0.0181(7) -0.0009(6) 0.0097(6) 0.0042(6)
C6 0.0190(6) 0.0266(7) 0.0150(6) 0.0004(5) 0.0063(5) 0.0031(5)
C9 0.0275(7) 0.0479(9) 0.0134(6) 0.0022(6) 0.0087(6) 0.0037(7)
C21 0.0267(7) 0.0348(8) 0.0125(6) -0.0021(5) 0.0064(6) -0.0019(6)
C18 0.0209(7) 0.0308(7) 0.0205(7) 0.0020(5) 0.0101(6) 0.0005(5)
C23 0.0211(7) 0.0538(10) 0.0207(7) 0.0034(7) 0.0059(6) -0.0020(7)
C8 0.0305(8) 0.0592(11) 0.0174(7) -0.0004(7) 0.0138(6) 0.0025(7)
B1 0.0200(7) 0.0266(8) 0.0127(7) -0.0017(5) 0.0056(6) 0.0026(6)
C20 0.0375(8) 0.0282(7) 0.0274(7) -0.0008(6) 0.0215(7) -0.0003(6)

loop_
_atom_type_symbol
_atom_type_description
_atom_type_scat_dispersion_real
_atom_type_scat_dispersion_imag
_atom_type_scat_source
C C 0.0181 0.0091 'International Tables Vol C Tables 4.2.6.8 and 6.1.1.4'
H H 0 0 'International Tables Vol C Tables 4.2.6.8 and 6.1.1.4'
B B 0.009 0.0039 'International Tables Vol C Tables 4.2.6.8 and 6.1.1.4'
F F 0.0727 0.0534 'International Tables Vol C Tables 4.2.6.8 and 6.1.1.4'
N N 0.0311 0.018 'International Tables Vol C Tables 4.2.6.8 and 6.1.1.4'
O O 0.0492 0.0322 'International Tables Vol C Tables 4.2.6.8 and 6.1.1.4'

loop_
_exptl_crystal_face_index_h
_exptl_crystal_face_index_k
_exptl_crystal_face_index_l
_exptl_crystal_face_perp_dist
-14 0 -2 0.0413
14 0 2 0.0433
0 5 0 0.2415
10 0 -14 0.0295
-10 0 14 0.0015
-8 -4 -2 0.1776
2 -5 1 0.2192
12 -3 0 0.1472

loop_
_geom_angle_atom_site_label_1
_geom_angle_atom_site_label_2
_geom_angle_atom_site_label_3
_geom_angle
C4 N1 B1 125.34(11)
C1 N1 C4 108.40(11)
C1 N1 B1 126.24(12)
C6 N2 B1 126.48(11)
C9 N2 C6 108.19(12)
C9 N2 B1 124.84(12)
C15 N3 H3 115.9
C22 N3 H3 115.9
C22 N3 C15 128.20(12)
C14 C15 N3 116.98(11)
C16 C15 N3 123.52(12)
C16 C15 C14 119.49(12)
N1 C4 C3 107.07(11)
C5 C4 N1 120.97(12)
C5 C4 C3 131.90(12)
C13 C12 C11 123.96(13)
C17 C12 C11 118.35(12)
C17 C12 C13 117.69(12)
C15 C14 H14 119.7
C13 C14 C15 120.52(12)
C13 C14 H14 119.7
C4 C3 C21 127.37(13)
C2 C3 C4 107.30(12)
C2 C3 C21 125.32(12)
O1 C22 N3 124.10(13)
O1 C22 C23 121.73(14)
N3 C22 C23 114.17(12)
C15 C16 H16 120.4
C17 C16 C15 119.22(13)
C17 C16 H16 120.4
H19A C19 H19B 107.8
C2 C19 H19A 109
C2 C19 H19B 109
C2 C19 C20 113.08(11)
C20 C19 H19A 109
C20 C19 H19B 109
C4 C5 C10 120.40(12)
C4 C5 C6 119.89(12)
C6 C5 C10 119.70(12)
C12 C11 H11 116.6
C10 C11 C12 126.79(12)
C10 C11 H11 116.6
C5 C10 H10 117.7
C11 C10 C5 124.64(12)
C11 C10 H10 117.7
N1 C1 C2 109.82(12)
N1 C1 C18 122.76(12)
C2 C1 C18 127.42(12)
C12 C13 H13 119.6
C14 C13 C12 120.89(13)
C14 C13 H13 119.6
C3 C2 C19 128.13(12)
C3 C2 C1 107.40(12)
C1 C2 C19 124.47(13)
C12 C17 H17 118.9
C16 C17 C12 122.16(12)
C16 C17 H17 118.9
C6 C7 H7 126.5
C8 C7 H7 126.5
C8 C7 C6 107.00(13)
N2 C6 C5 120.15(12)
N2 C6 C7 107.71(12)
C7 C6 C5 132.14(13)
N2 C9 H9 125.2
N2 C9 C8 109.67(13)
C8 C9 H9 125.2
C3 C21 H21A 109.5
C3 C21 H21B 109.5
C3 C21 H21C 109.5
H21A C21 H21B 109.5
H21A C21 H21C 109.5
H21B C21 H21C 109.5
C1 C18 H18A 109.5
C1 C18 H18B 109.5
C1 C18 H18C 109.5
H18A C18 H18B 109.5
H18A C18 H18C 109.5
H18B C18 H18C 109.5
C22 C23 H23A 109.5
C22 C23 H23B 109.5
C22 C23 H23C 109.5
H23A C23 H23B 109.5
H23A C23 H23C 109.5
H23B C23 H23C 109.5
C7 C8 H8 126.3
C9 C8 C7 107.42(13)
C9 C8 H8 126.3
F2 B1 F1 109.48(12)
F2 B1 N1 111.14(11)
F2 B1 N2 109.70(12)
F1 B1 N1 109.88(12)
F1 B1 N2 110.07(11)
N2 B1 N1 106.53(11)
C19 C20 H20A 109.5
C19 C20 H20B 109.5
C19 C20 H20C 109.5
H20A C20 H20B 109.5
H20A C20 H20C 109.5
H20B C20 H20C 109.5

loop_
_geom_bond_atom_site_label_1
_geom_bond_atom_site_label_2
_geom_bond_distance
F2 B1 1.3833(18)
F1 B1 1.3984(18)
N1 C4 1.4077(17)
N1 C1 1.3416(18)
N1 B1 1.5520(17)
N2 C6 1.3864(17)
N2 C9 1.3547(18)
N2 B1 1.5308(19)
O1 C22 1.2195(18)
N3 H3 0.88
N3 C15 1.4085(17)
N3 C22 1.3635(19)
C15 C14 1.3986(19)
C15 C16 1.3967(18)
C4 C3 1.4403(18)
C4 C5 1.391(2)
C12 C11 1.4615(19)
C12 C13 1.4049(18)
C12 C17 1.395(2)
C14 H14 0.95
C14 C13 1.3812(19)
C3 C2 1.376(2)
C3 C21 1.5002(18)
C22 C23 1.510(2)
C16 H16 0.95
C16 C17 1.3880(19)
C19 H19A 0.99
C19 H19B 0.99
C19 C2 1.5054(18)
C19 C20 1.529(2)
C5 C10 1.4660(18)
C5 C6 1.4325(18)
C11 H11 0.95
C11 C10 1.340(2)
C10 H10 0.95
C1 C2 1.4235(18)
C1 C18 1.4885(19)
C13 H13 0.95
C17 H17 0.95
C7 H7 0.95
C7 C6 1.404(2)
C7 C8 1.397(2)
C9 H9 0.95
C9 C8 1.378(2)
C21 H21A 0.98
C21 H21B 0.98
C21 H21C 0.98
C18 H18A 0.98
C18 H18B 0.98
C18 H18C 0.98
C23 H23A 0.98
C23 H23B 0.98
C23 H23C 0.98
C8 H8 0.95
C20 H20A 0.98
C20 H20B 0.98
C20 H20C 0.98

loop_
_geom_torsion_atom_site_label_1
_geom_torsion_atom_site_label_2
_geom_torsion_atom_site_label_3
_geom_torsion_atom_site_label_4
_geom_torsion
N1 C4 C3 C2 1.01(15)
N1 C4 C3 C21 -178.09(13)
N1 C4 C5 C10 -178.38(12)
N1 C4 C5 C6 1.35(19)
N1 C1 C2 C3 0.16(15)
N1 C1 C2 C19 -179.79(12)
N2 C9 C8 C7 -0.1(2)
N3 C15 C14 C13 -179.51(12)
N3 C15 C16 C17 -179.49(12)
C15 N3 C22 O1 -4.5(2)
C15 N3 C22 C23 174.91(13)
C15 C14 C13 C12 -0.9(2)
C15 C16 C17 C12 -1.3(2)
C4 N1 C1 C2 0.49(15)
C4 N1 C1 C18 -179.89(12)
C4 N1 B1 F2 -124.60(13)
C4 N1 B1 F1 114.07(14)
C4 N1 B1 N2 -5.14(17)
C4 C3 C2 C19 179.23(13)
C4 C3 C2 C1 -0.72(15)
C4 C5 C10 C11 -140.13(14)
C4 C5 C6 N2 2.6(2)
C4 C5 C6 C7 -177.15(15)
C12 C11 C10 C5 179.18(12)
C14 C15 C16 C17 1.5(2)
C3 C4 C5 C10 4.8(2)
C3 C4 C5 C6 -175.43(14)
C22 N3 C15 C14 -168.52(13)
C22 N3 C15 C16 12.4(2)
C16 C15 C14 C13 -0.4(2)
C5 C4 C3 C2 178.13(14)
C5 C4 C3 C21 -1.0(2)
C11 C12 C13 C14 179.96(13)
C11 C12 C17 C16 -178.93(12)
C10 C5 C6 N2 -177.68(12)
C10 C5 C6 C7 2.6(2)
C1 N1 C4 C3 -0.92(14)
C1 N1 C4 C5 -178.41(12)
C1 N1 B1 F2 54.08(18)
C1 N1 B1 F1 -67.25(17)
C1 N1 B1 N2 173.54(12)
C13 C12 C11 C10 -9.7(2)
C13 C12 C17 C16 0.0(2)
C17 C12 C11 C10 169.12(14)
C17 C12 C13 C14 1.1(2)
C6 N2 C9 C8 0.88(19)
C6 N2 B1 F2 129.80(13)
C6 N2 B1 F1 -109.68(15)
C6 N2 B1 N1 9.40(18)
C6 C5 C10 C11 40.1(2)
C6 C7 C8 C9 -0.6(2)
C9 N2 C6 C5 178.93(13)
C9 N2 C6 C7 -1.27(16)
C9 N2 B1 F2 -59.23(18)
C9 N2 B1 F1 61.30(18)
C9 N2 B1 N1 -179.62(13)
C21 C3 C2 C19 -1.6(2)
C21 C3 C2 C1 178.41(13)
C18 C1 C2 C3 -179.44(13)
C18 C1 C2 C19 0.6(2)
C8 C7 C6 N2 1.17(18)
C8 C7 C6 C5 -179.06(16)
B1 N1 C4 C3 177.95(12)
B1 N1 C4 C5 0.46(19)
B1 N1 C1 C2 -178.38(12)
B1 N1 C1 C18 1.2(2)
B1 N2 C6 C5 -8.9(2)
B1 N2 C6 C7 170.94(14)
B1 N2 C9 C8 -171.49(14)
C20 C19 C2 C3 92.80(17)
C20 C19 C2 C1 -87.26(17)
